data_1569908
loop_
_publ_author_name
'Jiang, Bo'
'Gui, Wu-Tao'
'Wang, Hao-Tian'
'Xie, Ke'
'Chen, Zhi-Chao'
'Zhu, Lei'
'Ouyang, Qin'
'Du, Wei'
'Chen, Ying-Chun'

_publ_section_title
;
 Asymmetric Friedel-Crafts reaction of unsaturated carbonyl-tethered
 heteroarenes <i>via</i> vinylogous activation of
 Pd<sup>0</sup>-&#x3c0;-Lewis base catalysis.
;
_journal_issue 39
_journal_name_full 'Chemical science'
_journal_page_first 10867
_journal_page_last 10874
_journal_paper_doi 10.1039/d3sc03996j
_journal_volume 14
_journal_year 2023
_chemical_absolute_configuration ad
_chemical_formula_moiety 'C32 H27 F N2 O3 S'
_chemical_formula_sum 'C32 H27 F N2 O3 S'
_chemical_formula_weight 538.61
_space_group_crystal_system triclinic
_space_group_IT_number 1
_space_group_name_Hall 'P 1'
_space_group_name_H-M_alt 'P 1'
_atom_sites_solution_hydrogens mixed
_atom_sites_solution_primary dual
_audit_creation_date 2022-01-12
_audit_creation_method
;
Olex2 1.3
(compiled 2020.11.12 svn.r5f609507 for OlexSys, GUI svn.r6408)
;
_audit_update_record
;
2023-03-27 deposited with the CCDC.	2023-09-18 downloaded from the CCDC.
;
_cell_angle_alpha 106.668(2)
_cell_angle_beta 101.698(2)
_cell_angle_gamma 117.979(2)
_cell_formula_units_Z 1
_cell_length_a 9.2530(5)
_cell_length_b 9.3566(5)
_cell_length_c 9.9037(6)
_cell_measurement_reflns_used 7730
_cell_measurement_temperature 302(2)
_cell_measurement_theta_max 27.506
_cell_measurement_theta_min 2.341
_cell_volume 665.24(7)
_computing_cell_refinement 'SAINT V8.40B (?, 2016)'
_computing_data_reduction 'SAINT V8.40B (?, 2016)'
_computing_molecular_graphics 'Olex2 1.3 (Dolomanov et al., 2009)'
_computing_publication_material 'Olex2 1.3 (Dolomanov et al., 2009)'
_computing_structure_refinement 'SHELXL 2014/7 (Sheldrick, 2015)'
_computing_structure_solution 'SHELXT 2018/2 (Sheldrick, 2018)'
_diffrn_ambient_temperature 302.0
_diffrn_measured_fraction_theta_full 0.999
_diffrn_measured_fraction_theta_max 0.995
_diffrn_measurement_device_type 'Bruker APEX-II CCD'
_diffrn_measurement_method '\f and \w scans'
_diffrn_radiation_type MoK\a
_diffrn_radiation_wavelength 0.71073
_diffrn_reflns_av_R_equivalents 0.0484
_diffrn_reflns_av_unetI/netI 0.0451
_diffrn_reflns_Laue_measured_fraction_full 0.999
_diffrn_reflns_Laue_measured_fraction_max 0.995
_diffrn_reflns_limit_h_max 12
_diffrn_reflns_limit_h_min -12
_diffrn_reflns_limit_k_max 12
_diffrn_reflns_limit_k_min -12
_diffrn_reflns_limit_l_max 12
_diffrn_reflns_limit_l_min -12
_diffrn_reflns_number 19634
_diffrn_reflns_point_group_measured_fraction_full 0.992
_diffrn_reflns_point_group_measured_fraction_max 0.984
_diffrn_reflns_theta_full 25.242
_diffrn_reflns_theta_max 27.629
_diffrn_reflns_theta_min 2.341
_diffrn_source_current 1.4
_diffrn_source_power 0.07
_diffrn_source_voltage 50.0
_diffrn_standards_number 0
_exptl_absorpt_coefficient_mu 0.166
_exptl_absorpt_correction_T_max 0.7456
_exptl_absorpt_correction_T_min 0.6581
_exptl_absorpt_correction_type multi-scan
_exptl_absorpt_process_details
;
SADABS-2016/2 (Bruker,2016/2) was used for absorption correction.
wR2(int) was 0.1113 before and 0.0594 after correction.
The Ratio of minimum to maximum transmission is 0.8826.
The \l/2 correction factor is Not present.
;
_exptl_crystal_colour 'clear yellowish yellow'
_exptl_crystal_colour_lustre clear
_exptl_crystal_colour_modifier yellowish
_exptl_crystal_colour_primary yellow
_exptl_crystal_density_diffrn 1.344
_exptl_crystal_description block
_exptl_crystal_F_000 282
_exptl_crystal_size_max 0.41
_exptl_crystal_size_mid 0.25
_exptl_crystal_size_min 0.17
_refine_diff_density_max 0.146
_refine_diff_density_min -0.187
_refine_diff_density_rms 0.033
_refine_ls_abs_structure_details
;
 Flack x determined using 2104 quotients [(I+)-(I-)]/[(I+)+(I-)]
 (Parsons, Flack and Wagner, Acta Cryst. B69 (2013) 249-259).
;
_refine_ls_abs_structure_Flack 0.01(3)
_refine_ls_extinction_method none
_refine_ls_goodness_of_fit_ref 1.038
_refine_ls_hydrogen_treatment mixed
_refine_ls_matrix_type full
_refine_ls_number_parameters 358
_refine_ls_number_reflns 6078
_refine_ls_number_restraints 4
_refine_ls_restrained_S_all 1.038
_refine_ls_R_factor_all 0.0504
_refine_ls_R_factor_gt 0.0386
_refine_ls_shift/su_max 0.001
_refine_ls_shift/su_mean 0.000
_refine_ls_structure_factor_coef Fsqd
_refine_ls_weighting_details 'w=1/[\s^2^(Fo^2^)+(0.0466P)^2^+0.0310P] where P=(Fo^2^+2Fc^2^)/3'
_refine_ls_weighting_scheme calc
_refine_ls_wR_factor_gt 0.0881
_refine_ls_wR_factor_ref 0.0941
_reflns_Friedel_coverage 0.979
_reflns_Friedel_fraction_full 0.985
_reflns_Friedel_fraction_max 0.974
_reflns_number_gt 5129
_reflns_number_total 6078
_reflns_threshold_expression 'I > 2\s(I)'
_cod_data_source_file d3sc03996j2.cif
_cod_data_source_block 9f
_cod_depositor_comments 'Adding full bibliography for 1569903--1569908.cif.'
_cod_database_code 1569908
_shelx_shelxl_version_number 2014/7
_shelx_space_group_comment
;
The symmetry employed for this shelxl refinement is uniquely defined
by the following loop, which should always be used as a source of
symmetry information in preference to the above space-group names.
They are only intended as comments.
;
_shelx_estimated_absorpt_t_max 0.972
_shelx_estimated_absorpt_t_min 0.935
_olex2_refinement_description
;
1. Fixed Uiso
 At 1.2 times of:
  All C(H) groups
 At 1.5 times of:
  All C(H,H,H) groups
2. Restrained distances
 N2-H2
 0.86 with sigma of 0.01
3.a Ternary CH refined with riding coordinates:
 C9(H9)
3.b Aromatic/amide H refined with riding coordinates:
 C2(H2A), C32(H32), C6(H6), C7(H7), C11(H11), C12(H12), C15(H15), C16(H16),
 C17(H17), C18(H18), C22(H22), C23(H23), C24(H24), C25(H25), C27(H27), C28(H28),
  C29(H29), C30(H30), C31(H31)
3.c Idealised Me refined as rotating group:
 C14(H14A,H14B,H14C), C20(H20A,H20B,H20C)
;
_olex2_submission_special_instructions 'No special instructions were received'

loop_
_space_group_symop_operation_xyz
'x, y, z'

loop_
_atom_site_label
_atom_site_type_symbol
_atom_site_fract_x
_atom_site_fract_y
_atom_site_fract_z
_atom_site_U_iso_or_equiv
_atom_site_adp_type
_atom_site_occupancy
_atom_site_site_symmetry_order
_atom_site_calc_flag
_atom_site_refinement_flags_posn
_atom_site_refinement_flags_adp
_atom_site_refinement_flags_occupancy
_atom_site_disorder_assembly
_atom_site_disorder_group
S1 S 0.67110(9) 0.87058(9) 0.64744(7) 0.04581(19) Uani 1 1 d . . . . .
F1 F 0.5936(4) 0.0622(4) 1.0553(3) 0.0890(7) Uani 1 1 d . . . . .
O2 O 0.6001(4) 0.7994(3) 0.7461(3) 0.0627(6) Uani 1 1 d . . . . .
O3 O 0.0518(3) -0.0078(3) 0.4994(3) 0.0624(6) Uani 1 1 d . . . . .
O4 O 0.8155(3) 1.0555(3) 0.7089(3) 0.0620(6) Uani 1 1 d . . . . .
C1 C 0.3156(4) 0.3186(4) 0.2934(3) 0.0385(6) Uani 1 1 d . . . . .
N2 N 0.7425(3) 0.7547(3) 0.5689(3) 0.0406(5) Uani 1 1 d D . . . .
C3 C 0.7536(4) 0.4905(4) 0.5207(3) 0.0394(6) Uani 1 1 d . . . . .
C33 C 0.5026(5) 0.0729(5) 0.9364(4) 0.0621(9) Uani 1 1 d . . . . .
C2 C 0.3241(6) -0.0517(7) 0.8609(5) 0.0869(14) Uani 1 1 d . . . . .
H2A H 0.2649 -0.1409 0.8910 0.104 Uiso 1 1 calc R U . . .
C32 C 0.2335(5) -0.0429(6) 0.7394(5) 0.0773(12) Uani 1 1 d . . . . .
H32 H 0.1106 -0.1256 0.6884 0.093 Uiso 1 1 calc R U . . .
C4 C 0.3192(4) 0.0848(4) 0.6907(3) 0.0421(6) Uani 1 1 d . . . . .
C5 C 0.2150(4) 0.0848(4) 0.5542(3) 0.0423(6) Uani 1 1 d . . . . .
C6 C 0.3140(4) 0.1959(4) 0.4843(3) 0.0431(6) Uani 1 1 d . . . . .
H6 H 0.4372 0.2541 0.5206 0.052 Uiso 1 1 calc R U . . .
C7 C 0.2325(4) 0.2155(4) 0.3709(3) 0.0415(6) Uani 1 1 d . . . . .
H7 H 0.1094 0.1568 0.3383 0.050 Uiso 1 1 calc R U . . .
C8 C 0.4904(3) 0.4640(3) 0.3431(3) 0.0367(6) Uani 1 1 d . . . . .
C9 C 0.6317(3) 0.5568(4) 0.5028(3) 0.0372(6) Uani 1 1 d . . . . .
H9 H 0.5673 0.5273 0.5686 0.045 Uiso 1 1 calc R U . . .
C10 C 0.4930(4) 0.8306(4) 0.5007(3) 0.0428(6) Uani 1 1 d . . . . .
C11 C 0.5315(5) 0.9226(5) 0.4121(4) 0.0539(8) Uani 1 1 d . . . . .
H11 H 0.6494 1.0070 0.4327 0.065 Uiso 1 1 calc R U . . .
C12 C 0.3947(5) 0.8889(5) 0.2933(4) 0.0597(8) Uani 1 1 d . . . . .
H12 H 0.4216 0.9519 0.2346 0.072 Uiso 1 1 calc R U . . .
C13 C 0.2197(4) 0.7645(5) 0.2598(4) 0.0548(8) Uani 1 1 d . . . . .
C14 C 0.0711(6) 0.7311(7) 0.1316(5) 0.0843(13) Uani 1 1 d . . . . .
H14A H 0.1205 0.8093 0.0850 0.126 Uiso 1 1 calc R U . . .
H14B H -0.0053 0.7550 0.1720 0.126 Uiso 1 1 calc R U . . .
H14C H 0.0032 0.6078 0.0559 0.126 Uiso 1 1 calc R U . . .
C15 C 0.3188(4) 0.7060(4) 0.4690(4) 0.0553(8) Uani 1 1 d . . . . .
H15 H 0.2914 0.6431 0.5278 0.066 Uiso 1 1 calc R U . . .
C16 C 0.1848(5) 0.6750(5) 0.3493(5) 0.0652(9) Uani 1 1 d . . . . .
H16 H 0.0668 0.5905 0.3284 0.078 Uiso 1 1 calc R U . . .
C17 C 0.5920(5) 0.1978(6) 0.8935(5) 0.0754(11) Uani 1 1 d . . . . .
H17 H 0.7149 0.2799 0.9458 0.090 Uiso 1 1 calc R U . . .
C18 C 0.4992(5) 0.2039(5) 0.7694(5) 0.0680(10) Uani 1 1 d . . . . .
H18 H 0.5612 0.2916 0.7389 0.082 Uiso 1 1 calc R U . . .
N19 N 0.2170(3) 0.2823(3) 0.1482(3) 0.0457(6) Uani 1 1 d . . . . .
C20 C 0.0309(5) 0.1378(6) 0.0542(4) 0.0699(10) Uani 1 1 d . . . . .
H20A H -0.0433 0.1695 0.0909 0.105 Uiso 1 1 calc R U . . .
H20B H 0.0077 0.0289 0.0602 0.105 Uiso 1 1 calc R U . . .
H20C H 0.0050 0.1192 -0.0506 0.105 Uiso 1 1 calc R U . . .
C21 C 0.3261(4) 0.4006(4) 0.1022(3) 0.0434(6) Uani 1 1 d . . . . .
C22 C 0.2845(5) 0.4153(5) -0.0350(4) 0.0547(8) Uani 1 1 d . . . . .
H22 H 0.1698 0.3376 -0.1119 0.066 Uiso 1 1 calc R U . . .
C23 C 0.4178(5) 0.5474(5) -0.0519(4) 0.0630(9) Uani 1 1 d . . . . .
H23 H 0.3934 0.5612 -0.1413 0.076 Uiso 1 1 calc R U . . .
C24 C 0.5914(5) 0.6633(5) 0.0631(4) 0.0632(9) Uani 1 1 d . . . . .
H24 H 0.6802 0.7509 0.0473 0.076 Uiso 1 1 calc R U . . .
C25 C 0.6337(5) 0.6503(5) 0.1986(4) 0.0528(7) Uani 1 1 d . . . . .
H25 H 0.7492 0.7283 0.2741 0.063 Uiso 1 1 calc R U . . .
C26 C 0.4980(4) 0.5162(4) 0.2208(3) 0.0404(6) Uani 1 1 d . . . . .
C27 C 0.7623(4) 0.3859(4) 0.3969(4) 0.0509(7) Uani 1 1 d . . . . .
H27 H 0.6948 0.3561 0.2977 0.061 Uiso 1 1 calc R U . . .
C28 C 0.8714(5) 0.3245(5) 0.4196(4) 0.0610(9) Uani 1 1 d . . . . .
H28 H 0.8775 0.2552 0.3352 0.073 Uiso 1 1 calc R U . . .
C29 C 0.9702(5) 0.3648(5) 0.5645(5) 0.0605(9) Uani 1 1 d . . . . .
H29 H 1.0436 0.3238 0.5787 0.073 Uiso 1 1 calc R U . . .
C30 C 0.9600(5) 0.4664(5) 0.6887(4) 0.0631(9) Uani 1 1 d . . . . .
H30 H 1.0244 0.4917 0.7873 0.076 Uiso 1 1 calc R U . . .
C31 C 0.8541(4) 0.5315(4) 0.6676(4) 0.0539(8) Uani 1 1 d . . . . .
H31 H 0.8504 0.6030 0.7524 0.065 Uiso 1 1 calc R U . . .
H2 H 0.812(4) 0.802(4) 0.527(3) 0.051(9) Uiso 1 1 d D . . . .

loop_
_atom_site_aniso_label
_atom_site_aniso_U_11
_atom_site_aniso_U_22
_atom_site_aniso_U_33
_atom_site_aniso_U_23
_atom_site_aniso_U_13
_atom_site_aniso_U_12
S1 0.0504(4) 0.0436(4) 0.0371(3) 0.0177(3) 0.0112(3) 0.0247(3)
F1 0.0978(18) 0.1142(19) 0.0565(13) 0.0494(14) 0.0170(13) 0.0594(17)
O2 0.0845(18) 0.0765(16) 0.0494(13) 0.0381(12) 0.0349(13) 0.0514(15)
O3 0.0378(12) 0.0726(15) 0.0743(16) 0.0473(14) 0.0213(12) 0.0212(12)
O4 0.0594(15) 0.0374(12) 0.0547(13) 0.0110(10) -0.0003(11) 0.0178(11)
C1 0.0334(14) 0.0387(14) 0.0405(14) 0.0187(12) 0.0091(12) 0.0198(12)
N2 0.0332(12) 0.0365(12) 0.0441(13) 0.0201(11) 0.0111(10) 0.0146(11)
C3 0.0326(14) 0.0371(14) 0.0460(15) 0.0234(12) 0.0121(12) 0.0164(12)
C33 0.073(3) 0.069(2) 0.0407(17) 0.0254(17) 0.0148(17) 0.040(2)
C2 0.075(3) 0.098(3) 0.076(3) 0.064(3) 0.025(2) 0.028(3)
C32 0.047(2) 0.088(3) 0.074(3) 0.055(2) 0.0159(19) 0.015(2)
C4 0.0430(16) 0.0423(15) 0.0425(15) 0.0209(13) 0.0183(13) 0.0234(14)
C5 0.0384(16) 0.0397(15) 0.0492(16) 0.0229(13) 0.0182(13) 0.0201(14)
C6 0.0336(14) 0.0423(15) 0.0510(17) 0.0250(14) 0.0144(13) 0.0182(13)
C7 0.0327(14) 0.0383(14) 0.0469(15) 0.0195(13) 0.0119(12) 0.0166(13)
C8 0.0318(13) 0.0382(14) 0.0399(14) 0.0200(12) 0.0115(11) 0.0190(12)
C9 0.0321(13) 0.0373(13) 0.0396(14) 0.0210(12) 0.0116(11) 0.0165(12)
C10 0.0449(16) 0.0410(15) 0.0448(16) 0.0189(13) 0.0165(13) 0.0261(15)
C11 0.0429(17) 0.0568(19) 0.0612(19) 0.0360(16) 0.0175(15) 0.0231(16)
C12 0.055(2) 0.070(2) 0.059(2) 0.0389(18) 0.0202(17) 0.034(2)
C13 0.0480(18) 0.059(2) 0.0502(18) 0.0162(16) 0.0124(15) 0.0329(17)
C14 0.061(2) 0.101(3) 0.067(2) 0.028(2) 0.004(2) 0.043(3)
C15 0.052(2) 0.058(2) 0.067(2) 0.0365(18) 0.0300(17) 0.0299(17)
C16 0.0393(18) 0.067(2) 0.082(3) 0.034(2) 0.0239(18) 0.0239(17)
C17 0.051(2) 0.075(3) 0.065(2) 0.034(2) 0.0002(19) 0.019(2)
C18 0.052(2) 0.063(2) 0.073(2) 0.044(2) 0.0144(19) 0.0178(19)
N19 0.0343(13) 0.0472(14) 0.0430(13) 0.0225(11) 0.0059(11) 0.0166(11)
C20 0.0381(17) 0.074(2) 0.056(2) 0.0308(19) -0.0035(15) 0.0099(17)
C21 0.0424(16) 0.0487(16) 0.0402(15) 0.0217(13) 0.0123(12) 0.0267(14)
C22 0.055(2) 0.067(2) 0.0446(16) 0.0285(16) 0.0134(15) 0.0360(18)
C23 0.075(2) 0.079(2) 0.0503(19) 0.0419(19) 0.0258(18) 0.045(2)
C24 0.066(2) 0.073(2) 0.062(2) 0.0463(19) 0.0332(19) 0.035(2)
C25 0.0472(18) 0.0589(19) 0.0503(17) 0.0297(16) 0.0208(15) 0.0247(16)
C26 0.0375(15) 0.0425(15) 0.0402(14) 0.0203(12) 0.0125(12) 0.0218(13)
C27 0.0501(18) 0.0593(19) 0.0507(18) 0.0297(16) 0.0193(15) 0.0332(17)
C28 0.066(2) 0.069(2) 0.071(2) 0.039(2) 0.035(2) 0.046(2)
C29 0.0509(19) 0.060(2) 0.085(3) 0.041(2) 0.0238(18) 0.0372(18)
C30 0.058(2) 0.067(2) 0.062(2) 0.0341(19) 0.0057(17) 0.037(2)
C31 0.0547(19) 0.0566(19) 0.0494(18) 0.0240(16) 0.0095(15) 0.0346(17)

loop_
_atom_type_symbol
_atom_type_description
_atom_type_scat_dispersion_real
_atom_type_scat_dispersion_imag
_atom_type_scat_source
C C 0.0033 0.0016 'International Tables Vol C Tables 4.2.6.8 and 6.1.1.4'
H H 0.0000 0.0000 'International Tables Vol C Tables 4.2.6.8 and 6.1.1.4'
F F 0.0171 0.0103 'International Tables Vol C Tables 4.2.6.8 and 6.1.1.4'
N N 0.0061 0.0033 'International Tables Vol C Tables 4.2.6.8 and 6.1.1.4'
O O 0.0106 0.0060 'International Tables Vol C Tables 4.2.6.8 and 6.1.1.4'
S S 0.1246 0.1234 'International Tables Vol C Tables 4.2.6.8 and 6.1.1.4'

loop_
_geom_angle_atom_site_label_1
_geom_angle_atom_site_label_2
_geom_angle_atom_site_label_3
_geom_angle
_geom_angle_site_symmetry_1
_geom_angle_site_symmetry_3
_geom_angle_publ_flag
O2 S1 N2 107.06(13) . . ?
O2 S1 C10 107.48(15) . . ?
O4 S1 O2 120.41(15) . . ?
O4 S1 N2 105.51(14) . . ?
O4 S1 C10 107.95(13) . . ?
N2 S1 C10 107.89(12) . . ?
C8 C1 C7 130.1(2) . . ?
N19 C1 C7 120.6(2) . . ?
N19 C1 C8 109.2(2) . . ?
S1 N2 H2 115(2) . . ?
C9 N2 S1 120.37(18) . . ?
C9 N2 H2 117(2) . . ?
C27 C3 C9 122.7(3) . . ?
C27 C3 C31 118.8(3) . . ?
C31 C3 C9 118.5(3) . . ?
C2 C33 F1 118.4(3) . . ?
C17 C33 F1 119.1(4) . . ?
C17 C33 C2 122.4(4) . . ?
C33 C2 H2A 120.9 . . ?
C33 C2 C32 118.3(4) . . ?
C32 C2 H2A 120.9 . . ?
C2 C32 H32 119.1 . . ?
C2 C32 C4 121.8(4) . . ?
C4 C32 H32 119.1 . . ?
C32 C4 C5 119.6(3) . . ?
C18 C4 C32 117.1(3) . . ?
C18 C4 C5 123.2(3) . . ?
O3 C5 C4 121.1(3) . . ?
O3 C5 C6 120.7(3) . . ?
C6 C5 C4 118.3(2) . . ?
C5 C6 H6 119.0 . . ?
C7 C6 C5 122.1(3) . . ?
C7 C6 H6 119.0 . . ?
C1 C7 H7 116.7 . . ?
C6 C7 C1 126.6(2) . . ?
C6 C7 H7 116.7 . . ?
C1 C8 C9 124.6(2) . . ?
C1 C8 C26 106.3(2) . . ?
C26 C8 C9 128.7(2) . . ?
N2 C9 C3 108.8(2) . . ?
N2 C9 C8 114.6(2) . . ?
N2 C9 H9 105.9 . . ?
C3 C9 H9 105.9 . . ?
C8 C9 C3 114.8(2) . . ?
C8 C9 H9 105.9 . . ?
C11 C10 S1 118.7(2) . . ?
C15 C10 S1 121.5(2) . . ?
C15 C10 C11 119.7(3) . . ?
C10 C11 H11 120.1 . . ?
C12 C11 C10 119.8(3) . . ?
C12 C11 H11 120.1 . . ?
C11 C12 H12 119.3 . . ?
C13 C12 C11 121.4(3) . . ?
C13 C12 H12 119.3 . . ?
C12 C13 C14 120.9(3) . . ?
C12 C13 C16 117.8(3) . . ?
C16 C13 C14 121.2(3) . . ?
C13 C14 H14A 109.5 . . ?
C13 C14 H14B 109.5 . . ?
C13 C14 H14C 109.5 . . ?
H14A C14 H14B 109.5 . . ?
H14A C14 H14C 109.5 . . ?
H14B C14 H14C 109.5 . . ?
C10 C15 H15 120.4 . . ?
C10 C15 C16 119.2(3) . . ?
C16 C15 H15 120.4 . . ?
C13 C16 C15 122.2(3) . . ?
C13 C16 H16 118.9 . . ?
C15 C16 H16 118.9 . . ?
C33 C17 H17 120.6 . . ?
C33 C17 C18 118.7(4) . . ?
C18 C17 H17 120.6 . . ?
C4 C18 C17 121.7(3) . . ?
C4 C18 H18 119.2 . . ?
C17 C18 H18 119.2 . . ?
C1 N19 C20 126.5(3) . . ?
C21 N19 C1 108.9(2) . . ?
C21 N19 C20 124.5(3) . . ?
N19 C20 H20A 109.5 . . ?
N19 C20 H20B 109.5 . . ?
N19 C20 H20C 109.5 . . ?
H20A C20 H20B 109.5 . . ?
H20A C20 H20C 109.5 . . ?
H20B C20 H20C 109.5 . . ?
N19 C21 C22 129.1(3) . . ?
N19 C21 C26 108.3(2) . . ?
C22 C21 C26 122.6(3) . . ?
C21 C22 H22 121.2 . . ?
C23 C22 C21 117.6(3) . . ?
C23 C22 H22 121.2 . . ?
C22 C23 H23 119.3 . . ?
C22 C23 C24 121.3(3) . . ?
C24 C23 H23 119.3 . . ?
C23 C24 H24 119.2 . . ?
C25 C24 C23 121.6(3) . . ?
C25 C24 H24 119.2 . . ?
C24 C25 H25 120.7 . . ?
C24 C25 C26 118.6(3) . . ?
C26 C25 H25 120.7 . . ?
C21 C26 C8 107.3(2) . . ?
C21 C26 C25 118.3(3) . . ?
C25 C26 C8 134.5(3) . . ?
C3 C27 H27 119.9 . . ?
C3 C27 C28 120.3(3) . . ?
C28 C27 H27 119.9 . . ?
C27 C28 H28 119.6 . . ?
C29 C28 C27 120.8(3) . . ?
C29 C28 H28 119.6 . . ?
C28 C29 H29 120.3 . . ?
C28 C29 C30 119.4(3) . . ?
C30 C29 H29 120.3 . . ?
C29 C30 H30 119.8 . . ?
C29 C30 C31 120.3(3) . . ?
C31 C30 H30 119.8 . . ?
C3 C31 H31 119.8 . . ?
C30 C31 C3 120.4(3) . . ?
C30 C31 H31 119.8 . . ?

loop_
_geom_bond_atom_site_label_1
_geom_bond_atom_site_label_2
_geom_bond_distance
_geom_bond_site_symmetry_2
_geom_bond_publ_flag
S1 O2 1.433(2) . ?
S1 O4 1.431(2) . ?
S1 N2 1.616(2) . ?
S1 C10 1.763(3) . ?
F1 C33 1.359(4) . ?
O3 C5 1.223(4) . ?
C1 C7 1.442(4) . ?
C1 C8 1.392(4) . ?
C1 N19 1.383(3) . ?
N2 C9 1.470(3) . ?
N2 H2 0.854(14) . ?
C3 C9 1.525(4) . ?
C3 C27 1.376(4) . ?
C3 C31 1.388(4) . ?
C33 C2 1.356(6) . ?
C33 C17 1.324(5) . ?
C2 H2A 0.9300 . ?
C2 C32 1.368(6) . ?
C32 H32 0.9300 . ?
C32 C4 1.373(4) . ?
C4 C5 1.493(4) . ?
C4 C18 1.363(5) . ?
C5 C6 1.475(4) . ?
C6 H6 0.9300 . ?
C6 C7 1.329(4) . ?
C7 H7 0.9300 . ?
C8 C9 1.508(4) . ?
C8 C26 1.432(4) . ?
C9 H9 0.9800 . ?
C10 C11 1.382(4) . ?
C10 C15 1.370(4) . ?
C11 H11 0.9300 . ?
C11 C12 1.377(5) . ?
C12 H12 0.9300 . ?
C12 C13 1.371(5) . ?
C13 C14 1.504(5) . ?
C13 C16 1.371(5) . ?
C14 H14A 0.9600 . ?
C14 H14B 0.9600 . ?
C14 H14C 0.9600 . ?
C15 H15 0.9300 . ?
C15 C16 1.377(5) . ?
C16 H16 0.9300 . ?
C17 H17 0.9300 . ?
C17 C18 1.382(5) . ?
C18 H18 0.9300 . ?
N19 C20 1.451(4) . ?
N19 C21 1.370(4) . ?
C20 H20A 0.9600 . ?
C20 H20B 0.9600 . ?
C20 H20C 0.9600 . ?
C21 C22 1.400(4) . ?
C21 C26 1.407(4) . ?
C22 H22 0.9300 . ?
C22 C23 1.359(5) . ?
C23 H23 0.9300 . ?
C23 C24 1.403(5) . ?
C24 H24 0.9300 . ?
C24 C25 1.377(4) . ?
C25 H25 0.9300 . ?
C25 C26 1.411(4) . ?
C27 H27 0.9300 . ?
C27 C28 1.387(4) . ?
C28 H28 0.9300 . ?
C28 C29 1.368(5) . ?
C29 H29 0.9300 . ?
C29 C30 1.373(5) . ?
C30 H30 0.9300 . ?
C30 C31 1.387(5) . ?
C31 H31 0.9300 . ?

loop_
_geom_torsion_atom_site_label_1
_geom_torsion_atom_site_label_2
_geom_torsion_atom_site_label_3
_geom_torsion_atom_site_label_4
_geom_torsion
_geom_torsion_site_symmetry_1
_geom_torsion_site_symmetry_2
_geom_torsion_site_symmetry_3
_geom_torsion_site_symmetry_4
_geom_torsion_publ_flag
S1 N2 C9 C3 -148.38(19) . . . . ?
S1 N2 C9 C8 81.6(3) . . . . ?
S1 C10 C11 C12 177.7(3) . . . . ?
S1 C10 C15 C16 -177.5(3) . . . . ?
F1 C33 C2 C32 -178.7(4) . . . . ?
F1 C33 C17 C18 177.9(4) . . . . ?
O2 S1 N2 C9 46.4(2) . . . . ?
O2 S1 C10 C11 164.8(2) . . . . ?
O2 S1 C10 C15 -17.8(3) . . . . ?
O3 C5 C6 C7 7.3(4) . . . . ?
O4 S1 N2 C9 175.7(2) . . . . ?
O4 S1 C10 C11 33.5(3) . . . . ?
O4 S1 C10 C15 -149.1(3) . . . . ?
C1 C8 C9 N2 -137.2(3) . . . . ?
C1 C8 C9 C3 95.8(3) . . . . ?
C1 C8 C26 C21 0.6(3) . . . . ?
C1 C8 C26 C25 -179.5(3) . . . . ?
C1 N19 C21 C22 -179.5(3) . . . . ?
C1 N19 C21 C26 -0.4(3) . . . . ?
N2 S1 C10 C11 -80.0(3) . . . . ?
N2 S1 C10 C15 97.3(3) . . . . ?
C3 C27 C28 C29 0.8(5) . . . . ?
C33 C2 C32 C4 1.7(8) . . . . ?
C33 C17 C18 C4 -0.2(7) . . . . ?
C2 C33 C17 C18 1.6(7) . . . . ?
C2 C32 C4 C5 178.0(4) . . . . ?
C2 C32 C4 C18 -0.4(6) . . . . ?
C32 C4 C5 O3 11.6(5) . . . . ?
C32 C4 C5 C6 -166.9(3) . . . . ?
C32 C4 C18 C17 -0.3(6) . . . . ?
C4 C5 C6 C7 -174.2(3) . . . . ?
C5 C4 C18 C17 -178.7(4) . . . . ?
C5 C6 C7 C1 -179.2(3) . . . . ?
C7 C1 C8 C9 -5.5(4) . . . . ?
C7 C1 C8 C26 -178.7(3) . . . . ?
C7 C1 N19 C20 -4.0(5) . . . . ?
C7 C1 N19 C21 178.9(2) . . . . ?
C8 C1 C7 C6 -24.2(5) . . . . ?
C8 C1 N19 C20 177.9(3) . . . . ?
C8 C1 N19 C21 0.8(3) . . . . ?
C9 C3 C27 C28 -178.0(3) . . . . ?
C9 C3 C31 C30 176.8(3) . . . . ?
C9 C8 C26 C21 -172.3(3) . . . . ?
C9 C8 C26 C25 7.6(5) . . . . ?
C10 S1 N2 C9 -69.1(2) . . . . ?
C10 C11 C12 C13 -0.4(5) . . . . ?
C10 C15 C16 C13 0.2(5) . . . . ?
C11 C10 C15 C16 -0.2(5) . . . . ?
C11 C12 C13 C14 178.9(4) . . . . ?
C11 C12 C13 C16 0.4(5) . . . . ?
C12 C13 C16 C15 -0.3(5) . . . . ?
C14 C13 C16 C15 -178.7(4) . . . . ?
C15 C10 C11 C12 0.3(5) . . . . ?
C17 C33 C2 C32 -2.3(7) . . . . ?
C18 C4 C5 O3 -170.1(4) . . . . ?
C18 C4 C5 C6 11.4(4) . . . . ?
N19 C1 C7 C6 158.1(3) . . . . ?
N19 C1 C8 C9 172.4(2) . . . . ?
N19 C1 C8 C26 -0.8(3) . . . . ?
N19 C21 C22 C23 179.0(3) . . . . ?
N19 C21 C26 C8 -0.1(3) . . . . ?
N19 C21 C26 C25 180.0(3) . . . . ?
C20 N19 C21 C22 3.4(5) . . . . ?
C20 N19 C21 C26 -177.6(3) . . . . ?
C21 C22 C23 C24 0.9(5) . . . . ?
C22 C21 C26 C8 179.0(3) . . . . ?
C22 C21 C26 C25 -0.9(4) . . . . ?
C22 C23 C24 C25 -1.1(6) . . . . ?
C23 C24 C25 C26 0.3(5) . . . . ?
C24 C25 C26 C8 -179.2(3) . . . . ?
C24 C25 C26 C21 0.7(5) . . . . ?
C26 C8 C9 N2 34.5(4) . . . . ?
C26 C8 C9 C3 -92.5(3) . . . . ?
C26 C21 C22 C23 0.1(5) . . . . ?
C27 C3 C9 N2 -115.8(3) . . . . ?
C27 C3 C9 C8 14.2(4) . . . . ?
C27 C3 C31 C30 -0.6(5) . . . . ?
C27 C28 C29 C30 0.4(5) . . . . ?
C28 C29 C30 C31 -1.7(5) . . . . ?
C29 C30 C31 C3 1.8(5) . . . . ?
C31 C3 C9 N2 66.9(3) . . . . ?
C31 C3 C9 C8 -163.1(3) . . . . ?
C31 C3 C27 C28 -0.7(4) . . . . ?
